data_7125791
loop_
_publ_author_name
'Ruan, Sai'
'Zhong, Xia'
'Chen, Quangang'
'Feng, Xiaoming'
'Liu, Xiaohua'

_publ_section_title
;
 An asymmetric hydrocyanation/Michael reaction of \a-diazoacetates via
 Cu(i)/chiral guanidine catalysis.
;
_journal_issue 14
_journal_name_full 'Chemical communications (Cambridge, England)'
_journal_page_first 2155
_journal_page_last 2158
_journal_paper_doi 10.1039/c9cc09521g
_journal_volume 56
_journal_year 2020
_chemical_absolute_configuration ad
_chemical_formula_sum 'C20 H16 N2 O4'
_chemical_formula_weight 348.35
_space_group_crystal_system orthorhombic
_space_group_IT_number 19
_space_group_name_Hall 'P 2ac 2ab'
_space_group_name_H-M_alt 'P 21 21 21'
_atom_sites_solution_hydrogens geom
_audit_block_doi 10.5517/ccdc.csd.cc21tncx
_audit_creation_method SHELXL-2016/6
_audit_update_record
;
2019-03-06 deposited with the CCDC.	2020-01-13 downloaded from the CCDC.
;
_cell_angle_alpha 90
_cell_angle_beta 90
_cell_angle_gamma 90
_cell_formula_units_Z 4
_cell_length_a 9.9589(2)
_cell_length_b 10.3374(2)
_cell_length_c 17.3428(3)
_cell_measurement_reflns_used 9179
_cell_measurement_temperature 241(2)
_cell_measurement_theta_max 68.25
_cell_measurement_theta_min 4.98
_cell_volume 1785.43(6)
_computing_structure_refinement 'SHELXL-2016/6 (Sheldrick, 2016)'
_computing_structure_solution 'SHELXT 2014/5 (Sheldrick, 2014)'
_diffrn_ambient_temperature 241(2)
_diffrn_measured_fraction_theta_full 0.987
_diffrn_measured_fraction_theta_max 0.987
_diffrn_measurement_device_type 'Bruker APEX-II CCD'
_diffrn_measurement_method '\f and \w scans'
_diffrn_radiation_type CuK\a
_diffrn_radiation_wavelength 1.54178
_diffrn_reflns_av_R_equivalents 0.0281
_diffrn_reflns_av_unetI/netI 0.0293
_diffrn_reflns_Laue_measured_fraction_full 0.987
_diffrn_reflns_Laue_measured_fraction_max 0.987
_diffrn_reflns_limit_h_max 11
_diffrn_reflns_limit_h_min -9
_diffrn_reflns_limit_k_max 12
_diffrn_reflns_limit_k_min -12
_diffrn_reflns_limit_l_max 20
_diffrn_reflns_limit_l_min -20
_diffrn_reflns_number 10924
_diffrn_reflns_point_group_measured_fraction_full 0.987
_diffrn_reflns_point_group_measured_fraction_max 0.987
_diffrn_reflns_theta_full 67.679
_diffrn_reflns_theta_max 68.245
_diffrn_reflns_theta_min 4.980
_exptl_absorpt_coefficient_mu 0.755
_exptl_crystal_colour colourless
_exptl_crystal_density_diffrn 1.296
_exptl_crystal_description BLOCK
_exptl_crystal_F_000 728
_exptl_crystal_size_max 0.400
_exptl_crystal_size_mid 0.300
_exptl_crystal_size_min 0.300
_refine_diff_density_max 0.165
_refine_diff_density_min -0.213
_refine_diff_density_rms 0.058
_refine_ls_abs_structure_details
;
 Flack x determined using 1333 quotients [(I+)-(I-)]/[(I+)+(I-)]
 (Parsons, Flack and Wagner, Acta Cryst. B69 (2013) 249-259).
;
_refine_ls_abs_structure_Flack 0.00(4)
_refine_ls_extinction_method none
_refine_ls_goodness_of_fit_ref 0.990
_refine_ls_hydrogen_treatment constr
_refine_ls_matrix_type full
_refine_ls_number_parameters 236
_refine_ls_number_reflns 3220
_refine_ls_number_restraints 0
_refine_ls_restrained_S_all 0.990
_refine_ls_R_factor_all 0.0380
_refine_ls_R_factor_gt 0.0366
_refine_ls_shift/su_max 0.010
_refine_ls_shift/su_mean 0.000
_refine_ls_structure_factor_coef Fsqd
_refine_ls_weighting_details 'w=1/[\s^2^(Fo^2^)+(0.0687P)^2^+0.1095P] where P=(Fo^2^+2Fc^2^)/3'
_refine_ls_weighting_scheme calc
_refine_ls_wR_factor_gt 0.0940
_refine_ls_wR_factor_ref 0.0956
_reflns_Friedel_coverage 0.738
_reflns_Friedel_fraction_full 0.987
_reflns_Friedel_fraction_max 0.987
_reflns_number_gt 3154
_reflns_number_total 3220
_reflns_threshold_expression 'I > 2\s(I)'
_cod_data_source_file c9cc09521g2.cif
_cod_data_source_block cu_20180821RS1_0m_a
_cod_depositor_comments
;
The following automatic conversions were performed:

data item '_chemical_absolute_configuration' value 'AD' was changed
to 'ad' in accordance with the
/home/data/users/saulius/crontab/automatic-downloads/rss-feeds/RSC/lib/dictionaries/cif_core.dic
dictionary named 'cif_core.dic' version 2.4.2 last updated on
2011-04-26.

Automatic conversion script
Id: cif_fix_values 7556 2019-12-06 15:28:31Z antanas 

 Adding full bibliography for 7125791.cif.
;
_cod_database_code 7125791
_shelx_shelxl_version_number 2016/6
_shelx_space_group_comment
;
The symmetry employed for this shelxl refinement is uniquely defined
by the following loop, which should always be used as a source of
symmetry information in preference to the above space-group names.
They are only intended as comments.
;
_shelx_estimated_absorpt_t_min 0.752
_shelx_estimated_absorpt_t_max 0.805

loop_
_space_group_symop_operation_xyz
'x, y, z'
'-x+1/2, -y, z+1/2'
'-x, y+1/2, -z+1/2'
'x+1/2, -y+1/2, -z'

loop_
_atom_site_label
_atom_site_type_symbol
_atom_site_fract_x
_atom_site_fract_y
_atom_site_fract_z
_atom_site_U_iso_or_equiv
_atom_site_adp_type
_atom_site_occupancy
_atom_site_site_symmetry_order
_atom_site_calc_flag
_atom_site_refinement_flags_posn
_atom_site_refinement_flags_adp
O1 O 0.54457(19) 0.29946(14) 0.57101(8) 0.0636(4) Uani 1 1 d . .
N1 N 0.45327(15) 0.49747(13) 0.54137(8) 0.0443(3) Uani 1 1 d . .
C1 C 0.4208(3) 0.5453(3) 0.67710(14) 0.0683(6) Uani 1 1 d . .
H1 H 0.347780 0.487745 0.678289 0.082 Uiso 1 1 calc R U
O2 O 0.34058(18) 0.66388(13) 0.48197(10) 0.0634(4) Uani 1 1 d . .
N2 N 0.7309(2) 0.3923(2) 0.39665(14) 0.0758(6) Uani 1 1 d . .
C2 C 0.4593(4) 0.6118(4) 0.74280(15) 0.0894(9) Uani 1 1 d . .
H2 H 0.413110 0.597564 0.789291 0.107 Uiso 1 1 calc R U
C3 C 0.5630(4) 0.6972(3) 0.74103(17) 0.0894(9) Uani 1 1 d . .
H3 H 0.587773 0.741731 0.786072 0.107 Uiso 1 1 calc R U
O3 O 0.44849(15) 0.06364(13) 0.47144(9) 0.0579(4) Uani 1 1 d . .
O4 O 0.66610(16) 0.08290(17) 0.44118(12) 0.0726(5) Uani 1 1 d . .
C4 C 0.6311(4) 0.7183(3) 0.6739(2) 0.0897(9) Uani 1 1 d . .
H4 H 0.701786 0.778554 0.672722 0.108 Uiso 1 1 calc R U
C5 C 0.5967(3) 0.6516(2) 0.60738(14) 0.0665(6) Uani 1 1 d . .
H5 H 0.644279 0.665040 0.561270 0.080 Uiso 1 1 calc R U
C6 C 0.49150(18) 0.56533(16) 0.61015(10) 0.0452(4) Uani 1 1 d . .
C7 C 0.37971(19) 0.55406(17) 0.48179(11) 0.0470(4) Uani 1 1 d . .
C8 C 0.3634(2) 0.45527(18) 0.41885(11) 0.0537(4) Uani 1 1 d . .
H8A H 0.417517 0.478552 0.373737 0.064 Uiso 1 1 calc R U
H8B H 0.269142 0.448533 0.403145 0.064 Uiso 1 1 calc R U
C9 C 0.41213(17) 0.32808(16) 0.45378(10) 0.0443(4) Uani 1 1 d . .
H9 H 0.333555 0.272602 0.465141 0.053 Uiso 1 1 calc R U
C10 C 0.47844(19) 0.36750(16) 0.52932(10) 0.0453(4) Uani 1 1 d . .
C11 C 0.6379(2) 0.32784(19) 0.39798(12) 0.0529(4) Uani 1 1 d . .
C12 C 0.51297(17) 0.25107(16) 0.40295(10) 0.0437(4) Uani 1 1 d . .
C13 C 0.55318(19) 0.12207(17) 0.44118(11) 0.0474(4) Uani 1 1 d . .
C14 C 0.4751(3) -0.0528(2) 0.51521(17) 0.0726(6) Uani 1 1 d . .
H14A H 0.397813 -0.109638 0.512539 0.109 Uiso 1 1 calc R U
H14B H 0.492565 -0.030197 0.568570 0.109 Uiso 1 1 calc R U
H14C H 0.552902 -0.096452 0.493857 0.109 Uiso 1 1 calc R U
C15 C 0.3392(2) 0.1541(2) 0.31375(15) 0.0674(5) Uani 1 1 d . .
H15 H 0.298035 0.117103 0.357240 0.081 Uiso 1 1 calc R U
C16 C 0.4541(2) 0.22719(18) 0.32211(11) 0.0502(4) Uani 1 1 d . .
C17 C 0.5129(4) 0.2801(3) 0.25779(15) 0.0821(8) Uani 1 1 d . .
H17 H 0.592173 0.328770 0.262502 0.098 Uiso 1 1 calc R U
C18 C 0.4551(5) 0.2616(4) 0.18590(17) 0.1070(12) Uani 1 1 d . .
H18 H 0.494766 0.299595 0.142245 0.128 Uiso 1 1 calc R U
C19 C 0.3420(4) 0.1894(4) 0.17757(17) 0.0948(10) Uani 1 1 d . .
H19 H 0.303854 0.176944 0.128556 0.114 Uiso 1 1 calc R U
C20 C 0.2846(3) 0.1354(3) 0.2412(2) 0.0869(9) Uani 1 1 d . .
H20 H 0.206760 0.084763 0.235778 0.104 Uiso 1 1 calc R U

loop_
_atom_site_aniso_label
_atom_site_aniso_U_11
_atom_site_aniso_U_22
_atom_site_aniso_U_33
_atom_site_aniso_U_23
_atom_site_aniso_U_13
_atom_site_aniso_U_12
O1 0.0879(11) 0.0485(7) 0.0545(7) 0.0024(6) -0.0181(7) 0.0164(7)
N1 0.0490(7) 0.0365(7) 0.0475(7) -0.0001(6) -0.0055(6) 0.0008(6)
C1 0.0708(14) 0.0757(14) 0.0582(11) -0.0029(10) 0.0072(10) -0.0030(11)
O2 0.0795(9) 0.0369(6) 0.0738(8) 0.0004(6) -0.0156(7) 0.0089(6)
N2 0.0620(11) 0.0820(13) 0.0833(13) 0.0153(11) -0.0087(10) -0.0247(10)
C2 0.109(2) 0.106(2) 0.0532(12) -0.0129(13) 0.0055(13) 0.020(2)
C3 0.125(3) 0.0710(15) 0.0720(15) -0.0233(12) -0.0354(17) 0.0144(17)
O3 0.0547(7) 0.0420(6) 0.0769(9) 0.0065(6) 0.0084(6) -0.0016(6)
O4 0.0529(8) 0.0634(9) 0.1017(12) 0.0147(8) 0.0098(8) 0.0147(7)
C4 0.104(2) 0.0683(14) 0.096(2) -0.0119(14) -0.0376(17) -0.0190(15)
C5 0.0693(13) 0.0636(12) 0.0666(12) -0.0005(10) -0.0101(10) -0.0188(11)
C6 0.0497(9) 0.0389(7) 0.0469(8) -0.0026(7) -0.0062(7) 0.0027(7)
C7 0.0508(9) 0.0379(8) 0.0525(9) 0.0021(7) -0.0064(7) 0.0004(7)
C8 0.0642(11) 0.0457(9) 0.0512(9) -0.0018(7) -0.0124(8) 0.0102(8)
C9 0.0462(8) 0.0382(8) 0.0486(8) -0.0033(7) -0.0022(7) 0.0025(7)
C10 0.0525(9) 0.0382(7) 0.0451(8) 0.0006(6) -0.0020(7) 0.0044(7)
C11 0.0488(9) 0.0553(10) 0.0545(9) 0.0049(8) -0.0035(8) -0.0065(8)
C12 0.0414(8) 0.0405(8) 0.0493(8) -0.0018(6) 0.0010(7) -0.0010(6)
C13 0.0462(9) 0.0409(8) 0.0551(9) -0.0039(7) 0.0027(7) 0.0026(7)
C14 0.0838(16) 0.0411(9) 0.0930(16) 0.0120(10) 0.0132(13) 0.0000(10)
C15 0.0610(12) 0.0715(13) 0.0698(12) -0.0111(11) -0.0072(10) -0.0072(11)
C16 0.0507(10) 0.0483(9) 0.0518(9) -0.0100(7) -0.0013(8) 0.0055(8)
C17 0.0916(18) 0.1009(19) 0.0537(11) -0.0032(12) 0.0020(12) -0.0188(16)
C18 0.141(3) 0.130(3) 0.0500(12) -0.0037(15) -0.0042(17) -0.016(3)
C19 0.117(2) 0.104(2) 0.0632(14) -0.0262(15) -0.0285(16) 0.012(2)
C20 0.0774(16) 0.0889(18) 0.094(2) -0.0302(16) -0.0291(15) -0.0004(14)

loop_
_atom_type_symbol
_atom_type_description
_atom_type_scat_dispersion_real
_atom_type_scat_dispersion_imag
_atom_type_scat_source
C C 0.0181 0.0091 'International Tables Vol C Tables 4.2.6.8 and 6.1.1.4'
H H 0.0000 0.0000 'International Tables Vol C Tables 4.2.6.8 and 6.1.1.4'
N N 0.0311 0.0180 'International Tables Vol C Tables 4.2.6.8 and 6.1.1.4'
O O 0.0492 0.0322 'International Tables Vol C Tables 4.2.6.8 and 6.1.1.4'

loop_
_geom_angle_atom_site_label_1
_geom_angle_atom_site_label_2
_geom_angle_atom_site_label_3
_geom_angle
C10 N1 C7 112.99(15)
C10 N1 C6 123.54(15)
C7 N1 C6 123.36(14)
C6 C1 C2 118.6(3)
C6 C1 H1 120.7
C2 C1 H1 120.7
C3 C2 C1 121.0(3)
C3 C2 H2 119.5
C1 C2 H2 119.5
C2 C3 C4 120.1(2)
C2 C3 H3 120.0
C4 C3 H3 120.0
C13 O3 C14 116.49(17)
C3 C4 C5 120.4(3)
C3 C4 H4 119.8
C5 C4 H4 119.8
C6 C5 C4 118.8(3)
C6 C5 H5 120.6
C4 C5 H5 120.6
C1 C6 C5 121.14(19)
C1 C6 N1 119.53(18)
C5 C6 N1 119.31(17)
O2 C7 N1 124.41(17)
O2 C7 C8 127.53(17)
N1 C7 C8 108.04(14)
C7 C8 C9 105.22(14)
C7 C8 H8A 110.7
C9 C8 H8A 110.7
C7 C8 H8B 110.7
C9 C8 H8B 110.7
H8A C8 H8B 108.8
C10 C9 C8 104.40(13)
C10 C9 C12 110.16(14)
C8 C9 C12 114.90(15)
C10 C9 H9 109.1
C8 C9 H9 109.1
C12 C9 H9 109.1
O1 C10 N1 125.15(17)
O1 C10 C9 126.67(16)
N1 C10 C9 108.15(14)
N2 C11 C12 176.1(2)
C11 C12 C16 110.71(15)
C11 C12 C13 105.70(15)
C16 C12 C13 110.59(14)
C11 C12 C9 107.57(15)
C16 C12 C9 110.62(14)
C13 C12 C9 111.50(14)
O4 C13 O3 126.21(18)
O4 C13 C12 122.50(18)
O3 C13 C12 111.29(15)
O3 C14 H14A 109.5
O3 C14 H14B 109.5
H14A C14 H14B 109.5
O3 C14 H14C 109.5
H14A C14 H14C 109.5
H14B C14 H14C 109.5
C16 C15 C20 119.9(3)
C16 C15 H15 120.1
C20 C15 H15 120.1
C17 C16 C15 119.1(2)
C17 C16 C12 120.9(2)
C15 C16 C12 119.98(19)
C16 C17 C18 119.9(3)
C16 C17 H17 120.0
C18 C17 H17 120.0
C19 C18 C17 121.0(3)
C19 C18 H18 119.5
C17 C18 H18 119.5
C20 C19 C18 119.1(3)
C20 C19 H19 120.4
C18 C19 H19 120.4
C19 C20 C15 120.9(3)
C19 C20 H20 119.5
C15 C20 H20 119.5

loop_
_geom_bond_atom_site_label_1
_geom_bond_atom_site_label_2
_geom_bond_distance
O1 C10 1.205(2)
N1 C10 1.383(2)
N1 C7 1.395(2)
N1 C6 1.435(2)
C1 C6 1.374(3)
C1 C2 1.385(4)
C1 H1 0.9400
O2 C7 1.200(2)
N2 C11 1.141(3)
C2 C3 1.358(5)
C2 H2 0.9400
C3 C4 1.365(6)
C3 H3 0.9400
O3 C13 1.314(2)
O3 C14 1.447(3)
O4 C13 1.195(3)
C4 C5 1.387(4)
C4 H4 0.9400
C5 C6 1.376(3)
C5 H5 0.9400
C7 C8 1.504(3)
C8 C9 1.527(2)
C8 H8A 0.9800
C8 H8B 0.9800
C9 C10 1.523(2)
C9 C12 1.555(2)
C9 H9 0.9900
C11 C12 1.479(3)
C12 C16 1.540(2)
C12 C13 1.542(2)
C14 H14A 0.9700
C14 H14B 0.9700
C14 H14C 0.9700
C15 C16 1.378(3)
C15 C20 1.384(4)
C15 H15 0.9400
C16 C17 1.373(4)
C17 C18 1.386(4)
C17 H17 0.9400
C18 C19 1.359(6)
C18 H18 0.9400
C19 C20 1.363(6)
C19 H19 0.9400
C20 H20 0.9400

loop_
_geom_hbond_atom_site_label_D
_geom_hbond_atom_site_label_H
_geom_hbond_atom_site_label_A
_geom_hbond_distance_DH
_geom_hbond_distance_HA
_geom_hbond_distance_DA
_geom_hbond_angle_DHA
_geom_hbond_site_symmetry_A
C14 H14A O2 0.97 2.47 3.272(3) 140.3 1_545

loop_
_geom_torsion_atom_site_label_1
_geom_torsion_atom_site_label_2
_geom_torsion_atom_site_label_3
_geom_torsion_atom_site_label_4
_geom_torsion
C6 C1 C2 C3 1.4(5)
C1 C2 C3 C4 -0.2(5)
C2 C3 C4 C5 -1.0(5)
C3 C4 C5 C6 1.0(5)
C2 C1 C6 C5 -1.5(4)
C2 C1 C6 N1 -180.0(2)
C4 C5 C6 C1 0.3(4)
C4 C5 C6 N1 178.8(2)
C10 N1 C6 C1 -74.2(2)
C7 N1 C6 C1 101.8(2)
C10 N1 C6 C5 107.3(2)
C7 N1 C6 C5 -76.7(2)
C10 N1 C7 O2 176.0(2)
C6 N1 C7 O2 -0.4(3)
C10 N1 C7 C8 -5.6(2)
C6 N1 C7 C8 178.02(17)
O2 C7 C8 C9 -171.5(2)
N1 C7 C8 C9 10.2(2)
C7 C8 C9 C10 -10.6(2)
C7 C8 C9 C12 -131.40(16)
C7 N1 C10 O1 176.8(2)
C6 N1 C10 O1 -6.9(3)
C7 N1 C10 C9 -1.5(2)
C6 N1 C10 C9 174.84(16)
C8 C9 C10 O1 -170.5(2)
C12 C9 C10 O1 -46.6(3)
C8 C9 C10 N1 7.77(19)
C12 C9 C10 N1 131.64(15)
C10 C9 C12 C11 -51.05(18)
C8 C9 C12 C11 66.49(19)
C10 C9 C12 C16 -172.08(15)
C8 C9 C12 C16 -54.5(2)
C10 C9 C12 C13 64.40(18)
C8 C9 C12 C13 -178.05(15)
C14 O3 C13 O4 6.4(3)
C14 O3 C13 C12 -174.51(18)
C11 C12 C13 O4 -21.5(3)
C16 C12 C13 O4 98.4(2)
C9 C12 C13 O4 -138.1(2)
C11 C12 C13 O3 159.37(16)
C16 C12 C13 O3 -80.77(19)
C9 C12 C13 O3 42.8(2)
C20 C15 C16 C17 -0.2(4)
C20 C15 C16 C12 178.4(2)
C11 C12 C16 C17 -3.2(3)
C13 C12 C16 C17 -120.1(2)
C9 C12 C16 C17 115.9(2)
C11 C12 C16 C15 178.17(19)
C13 C12 C16 C15 61.4(2)
C9 C12 C16 C15 -62.7(2)
C15 C16 C17 C18 1.2(5)
C12 C16 C17 C18 -177.4(3)
C16 C17 C18 C19 -1.3(6)
C17 C18 C19 C20 0.4(6)
C18 C19 C20 C15 0.6(5)
C16 C15 C20 C19 -0.7(4)
